data_2009714
loop_
_publ_author_name
'Jerzykiewicz, Lucjan B.'
'Lis, Tadeusz'
'Baran, Janusz'
'Dziewo\'nska-Baran, Danuta'

_publ_contact_author
;
               L. Jerzykiewicz
               Institute of Chemistry
               University of Wroc\/law
               14 Joliot-Curie St
               50-383 Wroc\/law
               Poland
;
_publ_section_title
;Dimethyl[3,3,4,4,5,5-hexamethyl-1(<i>E</i>),2(<i>E</i>)cyclopentandiylidene]diacetate,
 C~17~H~26~O~4~
;
_journal_issue 5
_journal_name_full 'Acta Crystallographica Section C'
_journal_page_first 729
_journal_page_last 732
_journal_paper_doi 10.1107/S0108270193011837
_journal_volume 50
_journal_year 1994
_chemical_formula_sum 'C17 H26 O4'
_chemical_formula_weight 294.39
_chemical_name_systematic
;
Dimethyl (3,3,4,4,5,5-Hexamethylcyclopentanylidene)-1(E),2(E)-diacetate
;
_space_group_crystal_system monoclinic
_space_group_IT_number 14
_space_group_name_Hall '-P 2ybc'
_space_group_name_H-M_alt 'P 1 21/c 1'
_cell_angle_alpha 90.
_cell_angle_beta 107.45(7)
_cell_angle_gamma 90.
_cell_formula_units_Z 4
_cell_length_a 7.655(7)
_cell_length_b 11.436(8)
_cell_length_c 19.541(14)
_cell_measurement_reflns_used 25
_cell_measurement_temperature 288(2)
_cell_measurement_theta_max 15
_cell_measurement_theta_min 9
_cell_volume 1632(2)
_computing_data_collection 'Kuma KM-4 software'
_computing_structure_refinement 'XTL/E-XTL (Syntex, 1976)'
_computing_structure_solution 'SHELXS86  (Sheldrick, 1990)'
_diffrn_ambient_temperature 288.0(10)
_diffrn_measurement_device 'Kuma KM-4 computer-controlled four-cicle \k-axis diffractometer'
_diffrn_measurement_method \w/2\q
_diffrn_radiation_monochromator graphite
_diffrn_radiation_source 'X-ray tube'
_diffrn_radiation_type 'Cu K\a'
_diffrn_radiation_wavelength 1.5418
_diffrn_reflns_av_R_equivalents '0.0149 (289 reflns)'
_diffrn_reflns_limit_h_max 9
_diffrn_reflns_limit_h_min 0
_diffrn_reflns_limit_k_max 14
_diffrn_reflns_limit_k_min 0
_diffrn_reflns_limit_l_max 23
_diffrn_reflns_limit_l_min -24
_diffrn_reflns_number 3655
_diffrn_reflns_reduction_process 'Kuma KM-4 software'
_diffrn_reflns_theta_max 75
_diffrn_reflns_theta_min 2
_diffrn_standards_decay_% -8
_diffrn_standards_interval_count 50
_diffrn_standards_number 3
_exptl_absorpt_coefficient_mu 0.642
_exptl_absorpt_correction_T_max 1.116
_exptl_absorpt_correction_T_min 0.926
_exptl_absorpt_correction_type empirical
_exptl_crystal_colour colourless
_exptl_crystal_density_diffrn 1.198(3)
_exptl_crystal_density_meas 1.18
_exptl_crystal_density_method 'flotation in KCl/H~2~O solution'
_exptl_crystal_description 'platy shape'
_exptl_crystal_F_000 640
_exptl_crystal_size_max 0.7
_exptl_crystal_size_mid 0.5
_exptl_crystal_size_min 0.14
_refine_diff_density_max 0.12
_refine_diff_density_min -0.12
_refine_ls_hydrogen_treatment refall
_refine_ls_matrix_type block-diagonal
_refine_ls_number_constraints 0
_refine_ls_number_reflns 2459
_refine_ls_number_restraints 0
_refine_ls_R_factor_obs 0.035
_refine_ls_shift/esd_max 0.01
_refine_ls_structure_factor_coef F
_refine_ls_weighting_details 'w = 1/\s^2^(Fo)'
_refine_ls_weighting_scheme calc
_refine_ls_wR_factor_obs 0.031
_reflns_number_observed 2764
_reflns_number_total 3042
_reflns_observed_criterion ref_observed_if_F_>_6_sigma(F)
_cod_data_source_file ka1052.cif
_cod_data_source_block default
_cod_depositor_comments
;
 Updating space group information and adding the symmetry operation list.

 Antanas Vaitkus,
 2018-06-15

The following automatic conversions were performed:

'_refine_ls_weighting_scheme' value 'calc w = 1/\s^2^(Fo)' was
changed to 'calc'. New tag '_refine_ls_weighting_details' was
created. The value of the new tag was set to 'w = 1/\s^2^(Fo)'.

Automatic conversion script
Id: cif_fix_values 3143 2015-03-26 13:38:13Z robertas 
;
_cod_original_cell_volume 1632(3)
_cod_original_sg_symbol_H-M 'P 21/c'
_cod_database_code 2009714

loop_
_space_group_symop_id
_space_group_symop_operation_xyz
1 x,y,z
2 -x,y+1/2,-z+1/2
3 -x,-y,-z
4 x,-y+1/2,z+1/2

loop_
_atom_site_aniso_label
C1
C2
C3
C4
C5
C6
C7
C8
C9
C10
C11
C12
C13
C14
C15
C16
C17
O1
O2
O3
O4

loop_
_atom_site_label
_atom_site_fract_x
_atom_site_fract_y
_atom_site_fract_z
C1 0.7819(3) 0.31959(18) 0.60260(9)
C2 0.6679(3) 0.0391(2) 0.29429(11)
C3 0.5378(2) -0.08114(15) 0.37140(11)
C4 0.1988(2) -0.01166(18) 0.26832(10)
C5 0.3401(3) 0.16134(19) 0.23234(9)
C6 0.1232(2) 0.25247(16) 0.31863(10)
C7 0.2285(2) 0.09977(16) 0.41105(9)
C8 0.7653(3) 0.59905(17) 0.46460(11)
C9 0.83271(18) 0.18456(14) 0.51917(8)
C10 0.75464(18) 0.11666(14) 0.45365(8)
C11 0.60216(17) 0.13380(13) 0.39928(7)
C12 0.53518(18) 0.04262(14) 0.33955(8)
C13 0.33581(19) 0.08709(14) 0.29701(8)
C14 0.28096(17) 0.16820(14) 0.35239(8)
C15 0.46413(16) 0.22776(13) 0.38731(7)
C16 0.48252(18) 0.34296(13) 0.39515(8)
C17 0.65358(19) 0.41156(13) 0.42021(8)
O1 0.71143(13) 0.24988(11) 0.53890(5)
O2 0.99133(14) 0.17753(11) 0.55465(7)
O3 0.61427(14) 0.51887(10) 0.43836(7)
O4 0.80544(14) 0.38074(11) 0.42272(7)
H11 0.867(3) 0.3736(18) 0.5971(11)
H12 0.844(3) 0.2703(17) 0.6424(10)
H13 0.673(3) 0.356(2) 0.6185(12)
H21 0.676(2) 0.1253(15) 0.2719(9)
H22 0.618(2) -0.0100(16) 0.2511(10)
H23 0.779(2) 0.0039(18) 0.3237(10)
H31 0.452(2) -0.0906(16) 0.4009(10)
H32 0.493(2) -0.1347(16) 0.3282(9)
H33 0.662(3) -0.1043(18) 0.4008(11)
H41 0.189(2) -0.0675(14) 0.3068(9)
H42 0.077(2) 0.0245(15) 0.2397(10)
H43 0.237(2) -0.0659(16) 0.2297(10)
H51 0.427(2) 0.2284(17) 0.2451(10)
H52 0.218(2) 0.1820(17) 0.2050(10)
H53 0.388(2) 0.1070(16) 0.1963(10)
H61 0.153(2) 0.3094(15) 0.2867(9)
H62 0.019(2) 0.2104(15) 0.2906(9)
H63 0.079(3) 0.2955(18) 0.3614(11)
H71 0.326(2) 0.0496(14) 0.4435(9)
H72 0.118(2) 0.0496(16) 0.3897(10)
H73 0.205(2) 0.1552(15) 0.4470(10)
H81 0.828(3) 0.6084(19) 0.4263(12)
H82 0.850(3) 0.5735(17) 0.5106(11)
H83 0.712(3) 0.6789(19) 0.4693(12)
H10 0.832(2) 0.0476(14) 0.4536(9)
H16 0.372(2) 0.3911(15) 0.3837(9)

loop_
_atom_type_symbol
_atom_type_scat_dispersion_real
_atom_type_scat_dispersion_imag
_atom_type_scat_source
C 0 0 International_Tables_Vol_IV_Table_2.2B
H 0 0 International_Tables_Vol_IV_Table_2.2B
O 0 0 International_Tables_Vol_IV_Table_2.2B

loop_
_geom_angle_atom_site_label_1
_geom_angle_atom_site_label_2
_geom_angle_atom_site_label_3
_geom_angle
_geom_angle_publ_flag
C2 C12 C3 106.1(2) yes
C2 C12 C11 109.2(2) yes
C2 C12 C13 113.9(2) yes
C3 C12 C11 110.8(2) yes
C3 C12 C13 113.5(2) yes
C11 C12 C13 103.3(2) yes
C4 C13 C5 106.8(2) yes
C4 C13 C12 113.7(2) yes
C4 C13 C14 113.1(2) yes
C5 C13 C12 110.8(2) yes
C5 C13 C14 108.5(2) yes
C12 C13 C14 104.0(2) yes
C6 C14 C7 107.0(2) yes
C6 C14 C13 114.4(2) yes
C6 C14 C15 114.4(2) yes
C7 C14 C13 113.3(2) yes
C7 C14 C15 107.7(2) yes
C13 C14 C15 99.9(2) yes
C14 C15 C11 105.3(2) yes
C14 C15 C16 123.1(2) yes
C11 C15 C16 131.1(2) yes
C12 C11 C15 108.3(2) yes
C12 C11 C10 121.2(2) yes
C15 C11 C10 130.2(2) yes
C11 C10 C9 130.4(2) yes
C10 C9 O2 123.0(2) yes
C10 C9 O1 114.4(2) yes
O2 C9 O1 122.6(2) yes
C9 O1 C1 116.5(2) yes
C15 C16 C17 128.1(2) yes
C16 C17 O4 127.4(2) yes
C16 C17 O3 109.1(2) yes
O4 C17 O3 123.4(2) yes
C17 O3 C8 117.2(2) yes

loop_
_geom_bond_atom_site_label_1
_geom_bond_atom_site_label_2
_geom_bond_site_symmetry_1
_geom_bond_site_symmetry_2
_geom_bond_distance
_geom_bond_publ_flag
O1 C1 . . 1.440(2) yes
O3 C8 . . 1.444(2) yes
O1 C9 . . 1.335(2) yes
O2 C9 . . 1.207(2) yes
O3 C17 . . 1.337(2) yes
O4 C17 . . 1.202(2) yes
C10 C9 . . 1.463(2) yes
C16 C17 . . 1.478(2) yes
C11 C10 . . 1.336(2) yes
C15 C16 . . 1.329(2) yes
C11 C15 . . 1.476(2) yes
C11 C12 . . 1.534(2) yes
C12 C13 . . 1.587(2) yes
C13 C14 . . 1.575(2) yes
C14 C15 . . 1.524(2) yes
C2 C12 . . 1.534(2) yes
C3 C12 . . 1.544(2) yes
C4 C13 . . 1.529(3) yes
C5 C13 . . 1.531(2) yes
C6 C14 . . 1.531(2) yes
C7 C14 . . 1.537(2) yes
C2 C5 . . 2.810(3) yes
C3 C4 . . 2.879(3) yes
C4 C7 . . 3.012(3) yes
C5 C6 . . 2.892(3) yes
C17 O1 . . 2.894(2) yes
C9 O4 . . 2.897(2) yes

loop_
_geom_torsion_atom_site_label_1
_geom_torsion_atom_site_label_2
_geom_torsion_atom_site_label_3
_geom_torsion_atom_site_label_4
_geom_torsion
_geom_torsion_publ_flag
C1 O1 C9 O2 4.6(2) yes
C1 O1 C9 C10 -179.20(10) yes
O1 C9 C10 C11 23.3(3) yes
C9 C10 C11 C15 0.8(3) yes
C9 C10 C11 C12 -172.9(2) yes
C8 O3 C17 O4 -2.3(3) yes
C8 O3 C17 C16 179.80(10) yes
O3 C17 C16 C15 -163.9(2) yes
C17 C16 C15 C11 -1.1(3) yes
C17 C16 C15 C14 -172.3(2) yes
C10 C11 C15 C16 44.8(9) yes
C5 C13 C12 C2 -23.0(2) yes
C4 C13 C12 C3 -24.3(2) yes
C4 C13 C14 C7 48.3(4) yes
C5 C13 C14 C6 43.5(4) yes
